data_4338291
loop_
_publ_author_name
'Yang, Xiu-Li'
'Wu, Chuan-De'

_publ_section_title
;
 Metalloporphyrinic framework containing multiple pores for highly
 efficient and selective epoxidation.
;
_journal_issue 10
_journal_name_full 'Inorganic chemistry'
_journal_page_first 4797
_journal_page_last 4799
_journal_paper_doi 10.1021/ic500531k
_journal_volume 53
_journal_year 2014
_chemical_formula_sum 'C208 H96 Cl4 Mn4 N16 O72 Zn16'
_chemical_formula_weight 5378.49
_chemical_name_systematic
; 
 ? 
;
_space_group_IT_number 140
_symmetry_cell_setting tetragonal
_symmetry_space_group_name_Hall '-I 4 2c'
_symmetry_space_group_name_H-M 'I 4/m c m'
_atom_sites_solution_hydrogens geom
_atom_sites_solution_primary direct
_atom_sites_solution_secondary difmap
_audit_creation_method SHELXL-97
_cell_angle_alpha 90.00
_cell_angle_beta 90.00
_cell_angle_gamma 90.00
_cell_formula_units_Z 4
_cell_length_a 30.4589(8)
_cell_length_b 30.4589(8)
_cell_length_c 44.287(4)
_cell_measurement_reflns_used 33733
_cell_measurement_temperature 135(2)
_cell_measurement_theta_max 58.41
_cell_measurement_theta_min 3.99
_cell_volume 41087(4)
_computing_cell_refinement 'CrysAlisPro (Oxford Diffraction Ltd., 2010)'
_computing_data_collection 'CrysAlisPro (Oxford Diffraction Ltd., 2010)'
_computing_data_reduction 'CrysAlisPro (Oxford Diffraction Ltd., 2010)'
_computing_structure_refinement 'SHELXL-97 (Sheldrick, 1997)'
_computing_structure_solution 'SHELXS-97 (Sheldrick, 1990)'
_diffrn_ambient_temperature 135(2)
_diffrn_detector_area_resol_mean 10.3592
_diffrn_measured_fraction_theta_full 0.941
_diffrn_measured_fraction_theta_max 0.941
_diffrn_measurement_device_type 'Xcalibur, Atlas, Gemini ultra'
_diffrn_measurement_method '\w scans'
_diffrn_radiation_monochromator graphite
_diffrn_radiation_source 'fine-focus sealed tube'
_diffrn_radiation_type CuK\a
_diffrn_radiation_wavelength 1.54178
_diffrn_reflns_av_R_equivalents 0.1025
_diffrn_reflns_av_sigmaI/netI 0.0587
_diffrn_reflns_limit_h_max 29
_diffrn_reflns_limit_h_min -28
_diffrn_reflns_limit_k_max 32
_diffrn_reflns_limit_k_min -16
_diffrn_reflns_limit_l_max 46
_diffrn_reflns_limit_l_min -42
_diffrn_reflns_number 33733
_diffrn_reflns_theta_full 58.41
_diffrn_reflns_theta_max 58.41
_diffrn_reflns_theta_min 3.99
_diffrn_standards_interval_count none
_diffrn_standards_interval_time none
_diffrn_standards_number none
_exptl_absorpt_coefficient_mu 2.603
_exptl_absorpt_correction_T_max 0.677
_exptl_absorpt_correction_T_min 0.466
_exptl_absorpt_correction_type empirical
_exptl_absorpt_process_details CrysAlisPro
_exptl_crystal_colour brown
_exptl_crystal_density_diffrn 0.869
_exptl_crystal_density_method 'not measured'
_exptl_crystal_description block
_exptl_crystal_F_000 10720
_exptl_crystal_size_max 0.36
_exptl_crystal_size_mid 0.26
_exptl_crystal_size_min 0.15
_platon_squeeze_details
;
;
_refine_diff_density_max 0.533
_refine_diff_density_min -0.530
_refine_diff_density_rms 0.076
_refine_ls_extinction_method none
_refine_ls_goodness_of_fit_ref 1.116
_refine_ls_hydrogen_treatment constr
_refine_ls_matrix_type full
_refine_ls_number_parameters 397
_refine_ls_number_reflns 7176
_refine_ls_number_restraints 9
_refine_ls_restrained_S_all 1.116
_refine_ls_R_factor_all 0.1919
_refine_ls_R_factor_gt 0.1304
_refine_ls_shift/su_max 0.000
_refine_ls_shift/su_mean 0.000
_refine_ls_structure_factor_coef Fsqd
_refine_ls_weighting_details 'calc w=1/[\s^2^(Fo^2^)+(0.0319P)^2^+188.2110P] where P=(Fo^2^+2Fc^2^)/3'
_refine_ls_weighting_scheme calc
_refine_ls_wR_factor_gt 0.2537
_refine_ls_wR_factor_ref 0.2771
_reflns_number_gt 2695
_reflns_number_total 7176
_reflns_threshold_expression >2sigma(I)
_cod_data_source_file ic500531k_si_002.cif
_cod_data_source_block CZJ-4
_cod_depositor_comments 'Adding full bibliography for 4338291.cif.'
_cod_original_sg_symbol_H-M I4/mcm
_cod_database_code 4338291

loop_
_symmetry_equiv_pos_as_xyz
'x, y, z'
'-x, -y, z'
'-y, x, z'
'y, -x, z'
'-x, y, -z+1/2'
'x, -y, -z+1/2'
'y, x, -z+1/2'
'-y, -x, -z+1/2'
'x+1/2, y+1/2, z+1/2'
'-x+1/2, -y+1/2, z+1/2'
'-y+1/2, x+1/2, z+1/2'
'y+1/2, -x+1/2, z+1/2'
'-x+1/2, y+1/2, -z+1'
'x+1/2, -y+1/2, -z+1'
'y+1/2, x+1/2, -z+1'
'-y+1/2, -x+1/2, -z+1'
'-x, -y, -z'
'x, y, -z'
'y, -x, -z'
'-y, x, -z'
'x, -y, z-1/2'
'-x, y, z-1/2'
'-y, -x, z-1/2'
'y, x, z-1/2'
'-x+1/2, -y+1/2, -z+1/2'
'x+1/2, y+1/2, -z+1/2'
'y+1/2, -x+1/2, -z+1/2'
'-y+1/2, x+1/2, -z+1/2'
'x+1/2, -y+1/2, z'
'-x+1/2, y+1/2, z'
'-y+1/2, -x+1/2, z'
'y+1/2, x+1/2, z'

loop_
_atom_site_label
_atom_site_type_symbol
_atom_site_fract_x
_atom_site_fract_y
_atom_site_fract_z
_atom_site_U_iso_or_equiv
_atom_site_adp_type
_atom_site_occupancy
_atom_site_symmetry_multiplicity
_atom_site_calc_flag
_atom_site_refinement_flags
Zn1 Zn 0.02166(6) 0.24479(6) 0.13005(5) 0.1713(9) Uani 1 1 d .
Zn2 Zn 0.01255(7) 0.15081(6) 0.17314(5) 0.1855(9) Uani 1 1 d .
Mn1 Mn -0.23231(11) 0.26769(11) 0.0000 0.1686(17) Uani 1 4 d S
Mn2 Mn 0.0000 0.5000 0.0000 0.153(2) Uani 1 8 d S
Mn3 Mn 0.0000 0.5000 0.2500 0.179(3) Uani 1 8 d S
Cl1 Cl -0.2899(6) 0.2101(6) 0.0000 0.295(11) Uani 0.50 4 d SP
Cl2 Cl -0.1797(4) 0.3203(4) 0.0000 0.242(8) Uani 0.50 4 d SP
Cl3 Cl 0.0000 0.5000 0.1985(6) 0.278(11) Uani 0.50 4 d SP
Cl4 Cl -0.0531(5) 0.4469(5) 0.0000 0.272(9) Uani 0.50 4 d SP
O1 O -0.2060(4) 0.0664(3) 0.1160(2) 0.179(4) Uani 1 1 d .
O2 O -0.1535(4) 0.0645(4) 0.1489(3) 0.204(5) Uani 1 1 d .
O3 O -0.0313(4) 0.1671(5) 0.1440(3) 0.236(5) Uani 1 1 d .
O4 O -0.0265(4) 0.2226(3) 0.1123(2) 0.198(4) Uani 1 1 d .
O5 O 0.0328(3) 0.2982(3) 0.1106(2) 0.181(4) Uani 1 1 d .
O6 O 0.0937(4) 0.2923(4) 0.1409(3) 0.259(7) Uani 1 1 d .
O7 O 0.0052(3) 0.2669(3) 0.1673(3) 0.187(5) Uani 1 1 d .
O8 O 0.0138(5) 0.1968(5) 0.1972(2) 0.266(6) Uani 1 1 d .
O9 O 0.0003(8) 0.1053(5) 0.1994(3) 0.402(12) Uani 1 1 d .
N1 N -0.1880(4) 0.2173(4) 0.0000 0.117(4) Uani 1 2 d S
N2 N -0.2344(2) 0.2656(2) 0.0439(4) 0.136(4) Uani 1 2 d S
N3 N 0.0467(4) 0.4533(4) 0.0000 0.152(8) Uani 1 4 d S
N4 N 0.0000 0.5000 0.0327(8) 0.45(6) Uani 1 4 d S
N5 N 0.0473(5) 0.4527(5) 0.2509(4) 0.194(8) Uani 1 2 d S
C1 C -0.0485(4) 0.1932(4) 0.1206(5) 0.175(8) Uani 1 1 d D
C2 C -0.0889(4) 0.1727(4) 0.1117(3) 0.133(4) Uani 1 1 d D
C3 C -0.1110(4) 0.1375(4) 0.1233(3) 0.148(5) Uani 1 1 d .
H3A H -0.0976 0.1221 0.1389 0.178 Uiso 1 1 calc R
C4 C -0.1505(4) 0.1233(4) 0.1139(3) 0.132(4) Uani 1 1 d .
C5 C -0.1731(7) 0.0882(6) 0.1266(5) 0.199(8) Uani 1 1 d .
C6 C -0.1742(4) 0.1467(4) 0.0921(3) 0.143(4) Uani 1 1 d .
H6A H -0.2028 0.1387 0.0873 0.172 Uiso 1 1 calc R
C7 C -0.1544(5) 0.1820(4) 0.0779(3) 0.135(4) Uani 1 1 d .
C8 C -0.1136(4) 0.1965(4) 0.0897(3) 0.138(4) Uani 1 1 d .
H8A H -0.1023 0.2230 0.0827 0.166 Uiso 1 1 calc R
C9 C -0.2196(4) 0.2500(4) 0.0960(3) 0.140(4) Uani 1 1 d .
H9A H -0.2070 0.2366 0.1128 0.168 Uiso 1 1 calc R
C10 C -0.2105(5) 0.2421(4) 0.0676(3) 0.138(4) Uani 1 1 d .
C11 C -0.1757(5) 0.2088(5) 0.0516(6) 0.191(7) Uani 1 1 d .
C12 C -0.1673(5) 0.1954(5) 0.0196(4) 0.159(6) Uani 1 1 d .
C13 C -0.1375(4) 0.1642(4) 0.0152(2) 0.152(5) Uani 1 1 d .
H13A H -0.1215 0.1474 0.0289 0.183 Uiso 1 1 calc R
C14 C 0.0702(6) 0.3142(6) 0.1212(4) 0.182(6) Uani 1 1 d .
C15 C 0.0894(5) 0.3583(5) 0.1128(3) 0.172(6) Uani 1 1 d .
C16 C 0.1246(5) 0.3754(5) 0.1251(5) 0.192(10) Uani 1 2 d S
H16A H 0.1371 0.3629 0.1421 0.231 Uiso 1 2 calc SR
C17 C 0.0661(5) 0.3804(4) 0.0921(3) 0.177(6) Uani 1 1 d .
H17A H 0.0394 0.3689 0.0857 0.212 Uiso 1 1 calc R
C18 C 0.0805(4) 0.4195(4) 0.0801(4) 0.159(6) Uani 1 2 d SD
C19 C 0.0983(3) 0.4017(3) 0.0143(3) 0.119(5) Uani 1 2 d S
H19A H 0.1157 0.3843 0.0268 0.143 Uiso 1 2 calc SR
C20 C 0.0653(3) 0.4347(3) 0.0242(5) 0.130(6) Uani 1 2 d S
C21 C 0.0544(5) 0.4456(5) 0.0551(5) 0.137(5) Uani 1 2 d SDU
C22 C 0.0212(7) 0.4788(7) 0.0616(7) 0.252(18) Uani 1 2 d S
C23 C 0.0148(4) 0.4852(4) 0.0936(6) 0.189(9) Uani 1 2 d S
H23A H 0.0286 0.4714 0.1098 0.227 Uiso 1 2 calc SR
C24 C 0.0124(6) 0.2420(7) 0.1898(10) 0.35(2) Uani 1 1 d D
C25 C 0.0043(4) 0.2665(5) 0.2230(4) 0.146(5) Uani 1 1 d D
C26 C 0.0000 0.2452(7) 0.2500 0.178(9) Uani 1 2 d S
H26A H 0.0000 0.2147 0.2500 0.214 Uiso 1 2 calc SR
C27 C 0.0026(5) 0.3128(4) 0.2260(3) 0.169(5) Uani 1 1 d .
H27A H 0.0034 0.3286 0.2080 0.202 Uiso 1 1 calc R
C28 C 0.0000 0.3358(5) 0.2500 0.125(5) Uani 1 2 d S
C29 C 0.0000 0.3872(6) 0.2500 0.150(6) Uani 1 2 d S
C30 C 0.0431(5) 0.4103(4) 0.2495(4) 0.183(6) Uani 1 1 d .
C31 C 0.0823(3) 0.3875(3) 0.2520(3) 0.177(5) Uani 1 1 d .
H31A H 0.0862 0.3572 0.2533 0.212 Uiso 1 1 calc R

loop_
_atom_site_aniso_label
_atom_site_aniso_U_11
_atom_site_aniso_U_22
_atom_site_aniso_U_33
_atom_site_aniso_U_23
_atom_site_aniso_U_13
_atom_site_aniso_U_12
Zn1 0.1554(15) 0.1319(14) 0.226(2) 0.0189(15) 0.0033(15) -0.0093(11)
Zn2 0.1830(19) 0.1540(16) 0.220(2) 0.0216(15) -0.0025(16) 0.0134(12)
Mn1 0.166(2) 0.166(2) 0.173(5) 0.000 0.000 0.018(3)
Mn2 0.148(3) 0.148(3) 0.164(6) 0.000 0.000 0.050(4)
Mn3 0.133(3) 0.133(3) 0.272(10) 0.000 0.000 0.000
Cl1 0.253(13) 0.253(13) 0.38(3) 0.000 0.000 0.056(17)
Cl2 0.191(9) 0.191(9) 0.34(3) 0.000 0.000 -0.048(12)
Cl3 0.230(14) 0.230(14) 0.37(3) 0.000 0.000 0.129(16)
Cl4 0.264(13) 0.264(13) 0.29(2) 0.000 0.000 -0.001(18)
O1 0.232(11) 0.124(7) 0.181(9) 0.010(6) 0.020(8) -0.038(6)
O2 0.218(11) 0.154(9) 0.240(12) 0.029(8) -0.028(9) -0.034(7)
O3 0.153(9) 0.311(15) 0.245(13) 0.012(11) -0.032(8) -0.027(9)
O4 0.258(11) 0.137(7) 0.200(9) -0.043(7) -0.090(8) -0.039(7)
O5 0.144(7) 0.185(8) 0.213(10) 0.013(7) -0.027(7) -0.041(6)
O6 0.224(12) 0.213(11) 0.339(17) 0.064(11) -0.131(12) -0.030(9)
O7 0.138(8) 0.108(7) 0.314(15) -0.039(8) 0.051(9) 0.001(5)
O8 0.372(17) 0.220(12) 0.207(10) -0.065(9) -0.024(10) 0.146(11)
O9 0.77(4) 0.279(14) 0.155(10) 0.111(10) -0.006(15) -0.058(19)
N1 0.089(8) 0.134(10) 0.127(12) 0.000 0.000 -0.007(7)
N2 0.117(6) 0.117(6) 0.174(16) 0.006(6) 0.006(6) -0.037(8)
N3 0.120(9) 0.120(9) 0.22(3) 0.000 0.000 0.047(11)
N4 0.65(10) 0.65(10) 0.07(2) 0.000 0.000 -0.42(10)
N5 0.186(9) 0.186(9) 0.209(17) 0.081(11) -0.081(11) -0.052(14)
C1 0.125(10) 0.082(8) 0.32(2) -0.099(11) -0.083(12) 0.009(7)
C2 0.139(10) 0.111(9) 0.148(11) -0.025(8) -0.016(8) -0.006(8)
C3 0.162(11) 0.118(9) 0.164(12) -0.041(8) 0.049(10) -0.030(8)
C4 0.141(10) 0.105(8) 0.149(11) 0.005(8) -0.004(8) -0.053(8)
C5 0.21(2) 0.157(18) 0.23(2) -0.036(16) 0.083(18) -0.005(14)
C6 0.162(11) 0.103(8) 0.165(12) 0.024(8) -0.016(9) 0.029(8)
C7 0.162(12) 0.120(10) 0.124(10) -0.009(8) 0.012(9) -0.017(9)
C8 0.140(10) 0.113(9) 0.162(12) -0.008(8) -0.011(9) -0.012(8)
C9 0.174(10) 0.138(9) 0.108(9) -0.001(7) -0.018(8) 0.002(7)
C10 0.170(11) 0.120(9) 0.122(12) 0.020(8) -0.017(9) -0.014(8)
C11 0.148(12) 0.125(11) 0.30(2) 0.056(16) -0.078(16) -0.022(9)
C12 0.165(13) 0.169(14) 0.142(12) 0.016(10) -0.072(10) 0.007(10)
C13 0.176(10) 0.146(9) 0.135(11) 0.042(7) 0.020(7) 0.076(8)
C14 0.173(16) 0.170(16) 0.202(18) -0.026(13) 0.055(14) 0.017(12)
C15 0.196(13) 0.145(11) 0.173(13) 0.094(10) -0.033(10) -0.055(10)
C16 0.155(11) 0.155(11) 0.27(2) 0.047(13) -0.047(13) -0.124(13)
C17 0.237(15) 0.121(9) 0.173(13) 0.080(10) -0.017(11) -0.042(9)
C18 0.169(10) 0.169(10) 0.139(16) 0.031(9) -0.031(9) 0.028(13)
C19 0.127(6) 0.127(6) 0.104(13) 0.002(5) -0.002(5) 0.009(8)
C20 0.088(6) 0.088(6) 0.214(19) -0.001(7) 0.001(7) 0.034(7)
C21 0.140(6) 0.140(6) 0.130(9) -0.020(6) 0.020(6) -0.016(7)
C22 0.244(18) 0.244(18) 0.27(3) -0.21(2) 0.21(2) -0.154(19)
C23 0.136(11) 0.136(11) 0.29(3) 0.030(12) -0.030(12) -0.043(12)
C24 0.167(14) 0.16(2) 0.71(7) -0.25(3) -0.17(3) 0.043(14)
C25 0.128(9) 0.105(11) 0.206(16) 0.053(10) -0.026(9) -0.017(7)
C26 0.153(16) 0.124(17) 0.26(3) 0.000 -0.064(18) 0.000
C27 0.200(13) 0.108(11) 0.198(14) -0.031(9) -0.004(11) -0.016(9)
C28 0.146(12) 0.051(9) 0.178(18) 0.000 0.018(13) 0.000
C29 0.159(16) 0.142(15) 0.150(15) 0.000 -0.034(13) 0.000
C30 0.122(10) 0.107(9) 0.32(2) -0.001(11) -0.002(11) -0.001(9)
C31 0.109(8) 0.087(7) 0.334(17) -0.007(9) -0.015(9) 0.004(6)

loop_
_atom_type_symbol
_atom_type_description
_atom_type_scat_dispersion_real
_atom_type_scat_dispersion_imag
_atom_type_scat_source
C C 0.0181 0.0091 'International Tables Vol C Tables 4.2.6.8 and 6.1.1.4'
H H 0.0000 0.0000 'International Tables Vol C Tables 4.2.6.8 and 6.1.1.4'
N N 0.0311 0.0180 'International Tables Vol C Tables 4.2.6.8 and 6.1.1.4'
O O 0.0492 0.0322 'International Tables Vol C Tables 4.2.6.8 and 6.1.1.4'
Mn Mn -0.5299 2.8052 'International Tables Vol C Tables 4.2.6.8 and 6.1.1.4'
Zn Zn -1.5491 0.6778 'International Tables Vol C Tables 4.2.6.8 and 6.1.1.4'
Cl Cl 0.3639 0.7018 'International Tables Vol C Tables 4.2.6.8 and 6.1.1.4'

loop_
_geom_angle_atom_site_label_1
_geom_angle_atom_site_label_2
_geom_angle_atom_site_label_3
_geom_angle
_geom_angle_site_symmetry_1
_geom_angle_site_symmetry_3
O4 Zn1 O7 107.8(5) . .
O4 Zn1 O5 105.9(5) . .
O7 Zn1 O5 98.2(5) . .
O4 Zn1 O1 102.0(5) . 4
O7 Zn1 O1 135.2(5) . 4
O5 Zn1 O1 105.0(5) . 4
O8 Zn2 O9 102.7(7) . .
O8 Zn2 O2 106.8(6) . 4
O9 Zn2 O2 123.6(8) . 4
O8 Zn2 O3 102.5(6) . .
O9 Zn2 O3 118.4(8) . .
O2 Zn2 O3 100.8(5) 4 .
N2 Mn1 N2 174.8(7) . 18
N2 Mn1 N1 89.83(3) . .
N2 Mn1 N1 89.83(3) 18 .
N2 Mn1 N1 89.83(3) . 15_454
N2 Mn1 N1 89.83(3) 18 15_454
N1 Mn1 N1 172.7(7) . 15_454
N2 Mn1 Cl2 92.6(3) . .
N2 Mn1 Cl2 92.6(3) 18 .
N1 Mn1 Cl2 93.7(3) . .
N1 Mn1 Cl2 93.7(3) 15_454 .
N2 Mn1 Cl1 87.4(3) . .
N2 Mn1 Cl1 87.4(3) 18 .
N1 Mn1 Cl1 86.3(3) . .
N1 Mn1 Cl1 86.3(3) 15_454 .
Cl2 Mn1 Cl1 180.000(2) . .
N4 Mn2 N4 180.000(1) . 17_565
N4 Mn2 N3 90.000(1) . 17_565
N4 Mn2 N3 90.000(1) 17_565 17_565
N4 Mn2 N3 90.000(1) . .
N4 Mn2 N3 90.000(1) 17_565 .
N3 Mn2 N3 180.0(5) 17_565 .
N4 Mn2 Cl4 90.000(1) . 17_565
N4 Mn2 Cl4 90.000(1) 17_565 17_565
N3 Mn2 Cl4 90.000(1) 17_565 17_565
N3 Mn2 Cl4 90.000(2) . 17_565
N4 Mn2 Cl4 90.000(2) . .
N4 Mn2 Cl4 90.000(2) 17_565 .
N3 Mn2 Cl4 90.000(2) 17_565 .
N3 Mn2 Cl4 90.000(1) . .
Cl4 Mn2 Cl4 180.0(6) 17_565 .
N5 Mn3 N5 90.02(2) 28 .
N5 Mn3 N5 177.8(10) 28 27_455
N5 Mn3 N5 90.02(2) . 27_455
N5 Mn3 N5 90.02(2) 28 2_565
N5 Mn3 N5 177.8(10) . 2_565
N5 Mn3 N5 90.02(2) 27_455 2_565
N5 Mn3 Cl3 88.9(5) 28 .
N5 Mn3 Cl3 91.1(5) . .
N5 Mn3 Cl3 88.9(5) 27_455 .
N5 Mn3 Cl3 91.1(5) 2_565 .
N5 Mn3 Cl3 91.1(5) 28 27_455
N5 Mn3 Cl3 88.9(5) . 27_455
N5 Mn3 Cl3 91.1(5) 27_455 27_455
N5 Mn3 Cl3 88.9(5) 2_565 27_455
Cl3 Mn3 Cl3 180.000(2) . 27_455
C5 O1 Zn1 136.7(13) . 3
C5 O2 Zn2 149.8(13) . 3
C1 O3 Zn2 153.9(10) . .
C1 O4 Zn1 127.9(11) . .
C14 O5 Zn1 108.2(11) . .
C24 O7 Zn1 115.8(16) . .
C24 O8 Zn2 129.1(18) . .
C12 N1 C12 87(2) 18 .
C12 N1 Mn1 136.5(10) 18 .
C12 N1 Mn1 136.5(10) . .
C10 N2 C10 88.6(16) 32_455 .
C10 N2 Mn1 135.6(8) 32_455 .
C10 N2 Mn1 135.6(8) . .
C20 N3 C20 106(2) 18 .
C20 N3 Mn2 126.8(10) 18 .
C20 N3 Mn2 126.8(10) . .
Mn2 N4 C22 144.5(9) . .
Mn2 N4 C22 144.5(9) . 2_565
C22 N4 C22 71.0(19) . 2_565
C30 N5 C30 101(2) 31 .
C30 N5 Mn3 129.2(10) 31 .
C30 N5 Mn3 129.2(10) . .
O4 C1 O3 116.8(12) . .
O4 C1 C2 137.0(18) . .
O3 C1 C2 106.0(15) . .
C3 C2 C8 113.2(12) . .
C3 C2 C1 131.2(15) . .
C8 C2 C1 114.9(14) . .
C4 C3 C2 125.3(14) . .
C4 C3 H3A 117.4 . .
C2 C3 H3A 117.4 . .
C3 C4 C5 124.5(16) . .
C3 C4 C6 120.7(12) . .
C5 C4 C6 114.5(16) . .
O1 C5 O2 109.4(18) . .
O1 C5 C4 129(2) . .
O2 C5 C4 119(2) . .
C7 C6 C4 118.9(13) . .
C7 C6 H6A 120.5 . .
C4 C6 H6A 120.5 . .
C6 C7 C8 117.2(13) . .
C6 C7 C11 124.3(13) . .
C8 C7 C11 118.4(12) . .
C7 C8 C2 123.8(12) . .
C7 C8 H8A 118.1 . .
C2 C8 H8A 118.1 . .
C10 C9 C9 106.2(8) . 32_455
C10 C9 H9A 126.9 . .
C9 C9 H9A 126.9 32_455 .
C9 C10 N2 119.5(15) . .
C9 C10 C11 132.0(14) . .
N2 C10 C11 108.5(12) . .
C12 C11 C7 119.5(15) . .
C12 C11 C10 133.9(14) . .
C7 C11 C10 105.7(18) . .
N1 C12 C13 128.0(17) . .
N1 C12 C11 115.0(16) . .
C13 C12 C11 116.9(13) . .
N1 C12 C12 46.5(10) . 18
C13 C12 C12 81.5(9) . 18
C11 C12 C12 161.2(9) . 18
N1 C12 C13 86.9(12) . 18
C13 C12 C13 41.1(9) . 18
C11 C12 C13 157.7(11) . 18
C12 C12 C13 40.4(4) 18 18
C12 C13 C13 98.5(9) . 18
C12 C13 C12 58.1(11) . 18
C13 C13 C12 40.4(4) 18 18
C12 C13 H13A 130.8 . .
C13 C13 H13A 130.8 18 .
C12 C13 H13A 171.2 18 .
O6 C14 O5 121.1(17) . .
O6 C14 C15 114.0(18) . .
O5 C14 C15 124.8(18) . .
C16 C15 C17 121.2(14) . .
C16 C15 C14 124.5(15) . .
C17 C15 C14 114.2(15) . .
C15 C16 C15 118.6(19) . 31
C15 C16 H16A 120.7 . .
C15 C16 H16A 120.7 31 .
C15 C17 C18 122.1(14) . .
C15 C17 H17A 119.0 . .
C18 C17 H17A 119.0 . .
C17 C18 C17 113.5(18) 31 .
C17 C18 C21 123.2(9) 31 .
C17 C18 C21 123.2(9) . .
C19 C19 C20 107.2(10) 18 .
C19 C19 H19A 126.4 18 .
C20 C19 H19A 126.4 . .
N3 C20 C21 124.2(13) . .
N3 C20 C19 109.6(18) . .
C21 C20 C19 126.1(16) . .
C20 C21 C22 120(2) . .
C20 C21 C18 115.5(16) . .
C22 C21 C18 124(2) . .
C23 C22 C21 112(3) . .
C23 C22 N4 134(2) . .
C21 C22 N4 114.2(15) . .
C23 C22 C22 79.1(16) . 2_565
C21 C22 C22 168.7(18) . 2_565
N4 C22 C22 54.5(9) . 2_565
C23 C23 C22 100.9(16) 2_565 .
C23 C23 H23A 129.5 2_565 .
C22 C23 H23A 129.5 . .
O7 C24 O8 140(3) . .
O7 C24 C25 113.5(15) . .
O8 C24 C25 104(3) . .
C26 C25 C27 112.9(17) . .
C26 C25 C24 124.9(19) . .
C27 C25 C24 122.2(16) . .
C25 C26 C25 123(2) . 5
C25 C26 H26A 118.4 . .
C25 C26 H26A 118.4 5 .
C28 C27 C25 128.7(15) . .
C28 C27 H27A 115.7 . .
C25 C27 H27A 115.7 . .
C27 C28 C27 113.5(17) 5 .
C27 C28 C29 123.2(8) 5 .
C27 C28 C29 123.2(8) . .
C30 C29 C30 123.5(16) . 5
C30 C29 C28 118.2(8) . .
C30 C29 C28 118.2(8) 5 .
N5 C30 C31 114.2(14) . .
N5 C30 C29 123.9(14) . .
C31 C30 C29 121.4(11) . .
N5 C30 C30 39.4(10) . 31
C31 C30 C30 75.3(7) . 31
C29 C30 C30 163.2(8) . 31
C31 C31 C30 104.7(7) 31 .
C31 C31 H31A 127.6 31 .
C30 C31 H31A 127.6 . .

loop_
_geom_bond_atom_site_label_1
_geom_bond_atom_site_label_2
_geom_bond_distance
_geom_bond_site_symmetry_2
Zn1 O4 1.797(10) .
Zn1 O7 1.852(13) .
Zn1 O5 1.871(10) .
Zn1 O1 1.909(10) 4
Zn2 O8 1.762(12) .
Zn2 O9 1.849(11) .
Zn2 O2 1.913(12) 4
Zn2 O3 1.920(13) .
Mn1 N2 1.948(17) .
Mn1 N2 1.948(17) 18
Mn1 N1 2.044(13) .
Mn1 N1 2.044(13) 15_454
Mn1 Cl2 2.267(17) .
Mn1 Cl1 2.48(3) .
Mn2 N4 1.45(3) .
Mn2 N4 1.45(3) 17_565
Mn2 N3 2.011(18) 17_565
Mn2 N3 2.011(18) .
Mn2 Cl4 2.29(2) 17_565
Mn2 Cl4 2.29(2) .
Mn3 N5 2.04(2) 28
Mn3 N5 2.04(2) .
Mn3 N5 2.04(2) 27_455
Mn3 N5 2.04(2) 2_565
Mn3 Cl3 2.28(3) .
Mn3 Cl3 2.28(3) 27_455
O1 C5 1.29(2) .
O1 Zn1 1.909(10) 3
O2 C5 1.36(2) .
O2 Zn2 1.913(12) 3
O3 C1 1.409(18) .
O4 C1 1.175(17) .
O5 C14 1.326(19) .
O6 C14 1.309(19) .
O7 C24 1.27(4) .
O8 C24 1.42(3) .
N1 C12 1.264(14) 18
N1 C12 1.264(14) .
N2 C10 1.463(14) 32_455
N2 C10 1.463(14) .
N3 C20 1.339(17) 18
N3 C20 1.339(17) .
N4 C22 1.57(4) .
N4 C22 1.57(4) 2_565
N5 C30 1.298(15) 31
N5 C30 1.298(15) .
C1 C2 1.436(16) .
C2 C3 1.368(14) .
C2 C8 1.428(15) .
C3 C4 1.344(15) .
C3 H3A 0.9300 .
C4 C5 1.39(2) .
C4 C6 1.402(14) .
C6 C7 1.384(14) .
C6 H6A 0.9300 .
C7 C8 1.418(14) .
C7 C11 1.564(19) .
C8 H8A 0.9300 .
C9 C10 1.311(14) .
C9 C9 1.31(2) 32_455
C9 H9A 0.9300 .
C10 C11 1.63(2) .
C11 C12 1.49(2) .
C12 C13 1.330(17) .
C12 C12 1.74(3) 18
C12 C13 2.028(19) 18
C13 C13 1.35(2) 18
C13 C12 2.028(19) 18
C13 H13A 0.9300 .
C14 C15 1.512(19) .
C15 C16 1.310(16) .
C15 C17 1.337(16) .
C16 C15 1.310(16) 31
C16 H16A 0.9300 .
C17 C18 1.378(12) .
C17 H17A 0.9300 .
C18 C17 1.378(12) 31
C18 C21 1.58(2) .
C19 C19 1.27(2) 18
C19 C20 1.487(18) .
C19 H19A 0.9300 .
C20 C21 1.45(2) .
C21 C22 1.46(3) .
C22 C23 1.45(3) .
C22 C22 1.83(6) 2_565
C23 C23 1.28(3) 2_565
C23 H23A 0.9300 .
C24 C25 1.67(3) .
C25 C26 1.365(13) .
C25 C27 1.418(17) .
C26 C25 1.365(13) 5
C26 H26A 0.9300 .
C27 C28 1.274(12) .
C27 H27A 0.9300 .
C28 C27 1.274(12) 5
C28 C29 1.57(2) .
C29 C30 1.489(14) .
C29 C30 1.489(14) 5
C30 C31 1.388(15) .
C30 C30 2.01(3) 31
C31 C31 1.302(18) 31
C31 H31A 0.9300 .

loop_
_platon_squeeze_void_nr
_platon_squeeze_void_average_x
_platon_squeeze_void_average_y
_platon_squeeze_void_average_z
_platon_squeeze_void_volume
_platon_squeeze_void_count_electrons
_platon_squeeze_void_content
1 -0.010 -0.014 -0.004 25678 5743 ' '
